data_1554665
loop_
_publ_author_name
'Zhao, Na'
'Gao, Wangwang'
'Zhang, Min'
'Yang, Junfang'
'Zheng, Xiaoyan'
'Li, Yue'
'Cui, Rongrong'
'Yin, Wei'
'Li, Nan'

_publ_section_title
;
 Regulation of circular dichroism behavior and construction of tunable
 solid-state circularly polarized luminescence based on BINOL derivatives
;
_journal_issue 8
_journal_name_full 'Materials Chemistry Frontiers'
_journal_page_first 1613
_journal_paper_doi 10.1039/C9QM00292H
_journal_volume 3
_journal_year 2019
_chemical_formula_sum 'C30 H16 N4 O2'
_chemical_formula_weight 464.47
_space_group_IT_number 5
_space_group_name_Hall 'C 2y'
_space_group_name_H-M_alt 'C 1 2 1'
_symmetry_cell_setting monoclinic
_symmetry_space_group_name_H-M 'C 1 2 1'
_atom_sites_solution_hydrogens geom
_atom_sites_solution_primary direct
_atom_sites_solution_secondary difmap
_audit_creation_method SHELXL-97
_audit_update_record
;
2018-02-11 deposited with the CCDC.	2019-06-04 downloaded from the CCDC.
;
_cell_angle_alpha 90.00
_cell_angle_beta 104.889(2)
_cell_angle_gamma 90.00
_cell_formula_units_Z 6
_cell_length_a 25.4902(8)
_cell_length_b 8.4676(3)
_cell_length_c 16.9657(5)
_cell_measurement_reflns_used 8315
_cell_measurement_temperature 293(2)
_cell_measurement_theta_max 71.7750
_cell_measurement_theta_min 3.5770
_cell_volume 3538.9(2)
_computing_cell_refinement 'Bruker FRAMBO'
_computing_data_collection 'Bruker FRAMBO'
_computing_data_reduction 'Bruker SAINT'
_computing_molecular_graphics 'Bruker SHELXTL'
_computing_publication_material 'Bruker SHELXTL'
_computing_structure_refinement 'SHELXL-97 (Sheldrick, 1997)'
_computing_structure_solution 'SHELXS-97 (Sheldrick, 1990)'
_diffrn_ambient_temperature 293(2)
_diffrn_measured_fraction_theta_full 0.999
_diffrn_measured_fraction_theta_max 0.999
_diffrn_measurement_device_type 'Xcalibur, Eos, Gemini'
_diffrn_measurement_method 'phi and omega scans'
_diffrn_radiation_monochromator graphite
_diffrn_radiation_source 'fine-focus sealed tube'
_diffrn_radiation_type CuK\a
_diffrn_radiation_wavelength 1.54178
_diffrn_reflns_av_R_equivalents 0.0228
_diffrn_reflns_av_sigmaI/netI 0.0186
_diffrn_reflns_limit_h_max 30
_diffrn_reflns_limit_h_min -30
_diffrn_reflns_limit_k_max 10
_diffrn_reflns_limit_k_min -7
_diffrn_reflns_limit_l_max 20
_diffrn_reflns_limit_l_min -20
_diffrn_reflns_number 16635
_diffrn_reflns_theta_full 66.05
_diffrn_reflns_theta_max 66.05
_diffrn_reflns_theta_min 5.01
_exptl_absorpt_coefficient_mu 0.679
_exptl_absorpt_correction_T_max 0.7728
_exptl_absorpt_correction_T_min 0.7588
_exptl_absorpt_correction_type multi-scan
_exptl_absorpt_process_details sadabs
_exptl_crystal_density_diffrn 1.308
_exptl_crystal_density_method 'not measured'
_exptl_crystal_description block
_exptl_crystal_F_000 1440
_exptl_crystal_size_max 0.43
_exptl_crystal_size_mid 0.42
_exptl_crystal_size_min 0.40
_refine_diff_density_max 0.155
_refine_diff_density_min -0.134
_refine_diff_density_rms 0.025
_refine_ls_abs_structure_details 'Flack H D (1983), Acta Cryst. A39, 876-881'
_refine_ls_abs_structure_Flack 0.15(19)
_refine_ls_extinction_coef 0.00090(8)
_refine_ls_extinction_expression Fc^*^=kFc[1+0.001xFc^2^\l^3^/sin(2\q)]^-1/4^
_refine_ls_extinction_method SHELXL
_refine_ls_goodness_of_fit_ref 1.038
_refine_ls_hydrogen_treatment constr
_refine_ls_matrix_type full
_refine_ls_number_parameters 488
_refine_ls_number_reflns 5166
_refine_ls_number_restraints 1
_refine_ls_restrained_S_all 1.038
_refine_ls_R_factor_all 0.0338
_refine_ls_R_factor_gt 0.0315
_refine_ls_shift/su_max 0.001
_refine_ls_shift/su_mean 0.000
_refine_ls_structure_factor_coef Fsqd
_refine_ls_weighting_details 'calc w=1/[\s^2^(Fo^2^)+(0.0525P)^2^+0.5553P] where P=(Fo^2^+2Fc^2^)/3'
_refine_ls_weighting_scheme calc
_refine_ls_wR_factor_gt 0.0863
_refine_ls_wR_factor_ref 0.0887
_reflns_number_gt 4833
_reflns_number_total 5166
_reflns_threshold_expression >2sigma(I)
_cod_data_source_file c9qm00292h2.cif
_cod_data_source_block 1_CCDC1
_cod_depositor_comments
;
The following automatic conversions were performed:

data item '_symmetry_cell_setting' value 'Monoclinic' was changed to
'monoclinic' in accordance with the
/home/saulius/struct/COD-crude-data/automatic-downloads/DataCite-retrospective/RSC/depositions/lib/dictionaries/cif_core.dic
dictionary named 'cif_core.dic' version 2.4.2 last updated on
2011-04-26.

Automatic conversion script
Id: cif_fix_values 6909 2019-04-08 15:41:33Z antanas 
;
_cod_original_sg_symbol_H-M C2
_cod_database_code 1554665

loop_
_symmetry_equiv_pos_as_xyz
'x, y, z'
'-x, y, -z'
'x+1/2, y+1/2, z'
'-x+1/2, y+1/2, -z'

loop_
_atom_site_label
_atom_site_type_symbol
_atom_site_fract_x
_atom_site_fract_y
_atom_site_fract_z
_atom_site_U_iso_or_equiv
_atom_site_adp_type
_atom_site_occupancy
_atom_site_symmetry_multiplicity
_atom_site_calc_flag
_atom_site_refinement_flags
N1 N 0.54425(11) 0.7227(3) 0.23921(13) 0.1021(8) Uani 1 1 d .
N2 N 0.50692(9) 0.4021(4) 0.40676(15) 0.1102(10) Uani 1 1 d .
N3 N 1.04138(9) 0.5919(5) 0.79639(17) 0.1466(15) Uani 1 1 d .
N4 N 1.05764(9) 0.3778(5) 0.57454(15) 0.1227(12) Uani 1 1 d .
N5 N 0.72190(9) 0.6106(4) 1.00784(15) 0.1026(8) Uani 1 1 d .
N6 N 0.64776(11) 0.8370(5) 0.7744(2) 0.1366(13) Uani 1 1 d .
O1 O 0.74242(5) 0.65979(16) 0.48009(7) 0.0515(3) Uani 1 1 d .
O2 O 0.83325(5) 0.44950(16) 0.54682(7) 0.0511(3) Uani 1 1 d .
O3 O 0.50384(5) 0.52062(17) 0.91777(7) 0.0568(3) Uani 1 1 d .
C1 C 0.74480(6) 0.5474(2) 0.60917(10) 0.0439(4) Uani 1 1 d .
C2 C 0.71688(7) 0.5824(2) 0.53099(10) 0.0447(4) Uani 1 1 d .
C3 C 0.66009(7) 0.5466(2) 0.50072(10) 0.0488(4) Uani 1 1 d .
C4 C 0.63483(7) 0.4664(3) 0.55069(11) 0.0541(5) Uani 1 1 d .
H4 H 0.5979 0.4450 0.5323 0.065 Uiso 1 1 calc R
C5 C 0.66286(7) 0.4158(2) 0.62859(11) 0.0491(4) Uani 1 1 d .
C6 C 0.71872(7) 0.4562(2) 0.65924(10) 0.0463(4) Uani 1 1 d .
C7 C 0.74587(7) 0.3983(3) 0.73693(11) 0.0567(5) Uani 1 1 d .
H7 H 0.7822 0.4242 0.7588 0.068 Uiso 1 1 calc R
C8 C 0.72008(8) 0.3054(3) 0.78040(12) 0.0653(6) Uani 1 1 d .
H8 H 0.7392 0.2673 0.8310 0.078 Uiso 1 1 calc R
C9 C 0.66522(8) 0.2659(3) 0.75048(13) 0.0671(6) Uani 1 1 d .
H9 H 0.6480 0.2023 0.7809 0.081 Uiso 1 1 calc R
C10 C 0.63741(8) 0.3214(3) 0.67660(12) 0.0616(5) Uani 1 1 d .
H10 H 0.6008 0.2967 0.6571 0.074 Uiso 1 1 calc R
C11 C 0.80180(6) 0.6042(2) 0.64283(10) 0.0449(4) Uani 1 1 d .
C12 C 0.84319(7) 0.5526(2) 0.61140(9) 0.0450(4) Uani 1 1 d .
C13 C 0.89869(7) 0.5963(3) 0.64771(11) 0.0516(5) Uani 1 1 d .
C14 C 0.90897(7) 0.7010(3) 0.71139(11) 0.0544(5) Uani 1 1 d .
H14 H 0.9447 0.7302 0.7352 0.065 Uiso 1 1 calc R
C15 C 0.86755(7) 0.7657(2) 0.74188(11) 0.0508(5) Uani 1 1 d .
C16 C 0.81302(7) 0.7160(2) 0.70837(10) 0.0465(4) Uani 1 1 d .
C17 C 0.77241(8) 0.7847(3) 0.74014(11) 0.0556(5) Uani 1 1 d .
H17 H 0.7364 0.7550 0.7190 0.067 Uiso 1 1 calc R
C18 C 0.78481(9) 0.8935(3) 0.80114(13) 0.0644(5) Uani 1 1 d .
H18 H 0.7573 0.9368 0.8211 0.077 Uiso 1 1 calc R
C19 C 0.83858(9) 0.9410(3) 0.83415(13) 0.0688(6) Uani 1 1 d .
H19 H 0.8466 1.0148 0.8761 0.083 Uiso 1 1 calc R
C20 C 0.87869(8) 0.8797(3) 0.80512(11) 0.0614(5) Uani 1 1 d .
H20 H 0.9143 0.9128 0.8269 0.074 Uiso 1 1 calc R
C21 C 0.76484(8) 0.5533(3) 0.43063(10) 0.0558(5) Uani 1 1 d .
H21A H 0.7601 0.5982 0.3767 0.067 Uiso 1 1 calc R
H21B H 0.7453 0.4538 0.4249 0.067 Uiso 1 1 calc R
C22 C 0.82395(8) 0.5237(3) 0.46787(11) 0.0561(5) Uani 1 1 d .
H22A H 0.8381 0.4564 0.4319 0.067 Uiso 1 1 calc R
H22B H 0.8434 0.6232 0.4734 0.067 Uiso 1 1 calc R
C23 C 0.63258(7) 0.6047(3) 0.42022(11) 0.0543(5) Uani 1 1 d .
H23 H 0.6537 0.6673 0.3953 0.065 Uiso 1 1 calc R
C24 C 0.58110(8) 0.5817(3) 0.37618(11) 0.0597(5) Uani 1 1 d .
C25 C 0.56153(10) 0.6606(3) 0.29937(13) 0.0730(7) Uani 1 1 d .
C26 C 0.54097(9) 0.4818(4) 0.39665(13) 0.0772(7) Uani 1 1 d .
C27 C 0.94049(7) 0.5263(3) 0.61474(11) 0.0589(5) Uani 1 1 d .
H27 H 0.9288 0.4864 0.5620 0.071 Uiso 1 1 calc R
C28 C 0.99387(8) 0.5114(3) 0.65030(12) 0.0658(6) Uani 1 1 d .
C29 C 1.01991(8) 0.5576(5) 0.73173(16) 0.0913(10) Uani 1 1 d .
C30 C 1.02928(8) 0.4364(4) 0.60767(14) 0.0864(9) Uani 1 1 d .
C31 C 0.52685(6) 0.2785(2) 0.98994(10) 0.0479(4) Uani 1 1 d .
C32 C 0.53968(7) 0.3987(3) 0.94498(11) 0.0495(4) Uani 1 1 d .
C33 C 0.58995(7) 0.4043(3) 0.92350(11) 0.0586(5) Uani 1 1 d .
C34 C 0.62716(8) 0.2868(3) 0.95009(12) 0.0630(6) Uani 1 1 d .
H34 H 0.6602 0.2901 0.9365 0.076 Uiso 1 1 calc R
C35 C 0.61618(7) 0.1614(3) 0.99753(12) 0.0565(5) Uani 1 1 d .
C36 C 0.56605(7) 0.1580(3) 1.01985(11) 0.0503(4) Uani 1 1 d .
C37 C 0.55835(7) 0.0382(3) 1.07380(11) 0.0559(5) Uani 1 1 d .
H37 H 0.5264 0.0357 1.0907 0.067 Uiso 1 1 calc R
C38 C 0.59719(9) -0.0736(3) 1.10141(13) 0.0663(6) Uani 1 1 d .
H38 H 0.5919 -0.1494 1.1383 0.080 Uiso 1 1 calc R
C39 C 0.64446(9) -0.0761(3) 1.07531(15) 0.0735(7) Uani 1 1 d .
H39 H 0.6695 -0.1569 1.0921 0.088 Uiso 1 1 calc R
C40 C 0.65419(8) 0.0388(3) 1.02542(14) 0.0705(6) Uani 1 1 d .
H40 H 0.6864 0.0371 1.0092 0.085 Uiso 1 1 calc R
C41 C 0.51606(8) 0.6588(3) 0.96864(14) 0.0637(5) Uani 1 1 d .
H41A H 0.5075 0.7528 0.9351 0.076 Uiso 1 1 calc R
H41B H 0.5545 0.6608 0.9957 0.076 Uiso 1 1 calc R
C42 C 0.59789(9) 0.5333(3) 0.87054(13) 0.0708(6) Uani 1 1 d .
H42 H 0.5690 0.5557 0.8259 0.085 Uiso 1 1 calc R
C43 C 0.64214(8) 0.6221(3) 0.87954(14) 0.0712(6) Uani 1 1 d .
C44 C 0.68710(9) 0.6137(4) 0.95029(16) 0.0760(7) Uani 1 1 d .
C45 C 0.64500(10) 0.7423(4) 0.8212(2) 0.0962(9) Uani 1 1 d .

loop_
_atom_site_aniso_label
_atom_site_aniso_U_11
_atom_site_aniso_U_22
_atom_site_aniso_U_33
_atom_site_aniso_U_23
_atom_site_aniso_U_13
_atom_site_aniso_U_12
N1 0.1230(19) 0.1026(19) 0.0602(11) -0.0012(13) -0.0135(12) 0.0178(16)
N2 0.0613(12) 0.160(3) 0.1011(16) -0.0112(18) 0.0051(11) -0.0289(16)
N3 0.0629(13) 0.244(4) 0.1139(19) -0.076(3) -0.0114(13) 0.011(2)
N4 0.0727(13) 0.213(4) 0.0905(15) 0.006(2) 0.0358(12) 0.0309(19)
N5 0.0656(12) 0.139(2) 0.1021(16) -0.0159(18) 0.0197(12) -0.0110(15)
N6 0.0929(17) 0.152(3) 0.178(3) 0.073(3) 0.0592(18) 0.0020(19)
O1 0.0530(7) 0.0479(8) 0.0505(7) 0.0034(6) 0.0079(5) -0.0029(6)
O2 0.0505(7) 0.0472(8) 0.0528(6) -0.0004(6) 0.0081(5) -0.0027(6)
O3 0.0464(6) 0.0592(9) 0.0581(7) 0.0047(7) 0.0011(5) -0.0034(7)
C1 0.0384(8) 0.0414(10) 0.0483(8) -0.0013(8) 0.0047(7) 0.0002(8)
C2 0.0427(8) 0.0386(10) 0.0497(8) -0.0020(8) 0.0063(7) -0.0005(8)
C3 0.0436(9) 0.0461(11) 0.0501(9) -0.0040(9) 0.0002(7) 0.0021(8)
C4 0.0373(8) 0.0618(13) 0.0578(10) -0.0053(10) 0.0026(7) -0.0041(9)
C5 0.0396(8) 0.0530(12) 0.0526(9) -0.0047(9) 0.0082(7) -0.0040(8)
C6 0.0401(8) 0.0481(11) 0.0483(8) -0.0025(8) 0.0071(7) -0.0024(8)
C7 0.0452(9) 0.0663(13) 0.0543(10) 0.0041(10) 0.0049(8) -0.0063(10)
C8 0.0626(11) 0.0773(15) 0.0517(10) 0.0119(11) 0.0067(9) -0.0095(12)
C9 0.0625(11) 0.0791(17) 0.0626(12) 0.0036(12) 0.0214(9) -0.0172(12)
C10 0.0451(9) 0.0751(15) 0.0630(11) -0.0038(11) 0.0110(8) -0.0134(10)
C11 0.0381(8) 0.0472(10) 0.0453(8) 0.0057(8) 0.0032(6) -0.0065(8)
C12 0.0439(8) 0.0427(10) 0.0443(8) 0.0044(8) 0.0037(7) -0.0060(8)
C13 0.0395(8) 0.0626(13) 0.0502(9) 0.0071(9) 0.0071(7) -0.0055(9)
C14 0.0396(8) 0.0656(14) 0.0530(10) 0.0029(10) 0.0026(7) -0.0119(9)
C15 0.0462(9) 0.0553(12) 0.0453(9) 0.0048(9) 0.0018(7) -0.0105(9)
C16 0.0431(8) 0.0486(11) 0.0438(8) 0.0069(8) 0.0038(7) -0.0052(8)
C17 0.0501(10) 0.0593(13) 0.0542(10) -0.0008(10) 0.0073(8) -0.0027(9)
C18 0.0664(12) 0.0639(14) 0.0633(11) -0.0069(11) 0.0175(9) -0.0007(11)
C19 0.0753(13) 0.0696(16) 0.0574(11) -0.0148(11) 0.0094(10) -0.0137(12)
C20 0.0590(11) 0.0639(14) 0.0535(10) -0.0031(10) 0.0005(8) -0.0140(11)
C21 0.0598(10) 0.0613(13) 0.0443(8) -0.0006(9) 0.0096(8) -0.0048(10)
C22 0.0564(10) 0.0629(13) 0.0491(9) -0.0015(10) 0.0136(8) -0.0040(10)
C23 0.0536(10) 0.0495(11) 0.0531(10) -0.0040(9) 0.0016(8) 0.0002(9)
C24 0.0550(10) 0.0620(13) 0.0520(9) -0.0098(10) -0.0049(8) 0.0052(10)
C25 0.0757(13) 0.0750(16) 0.0538(11) -0.0123(12) -0.0093(10) 0.0093(13)
C26 0.0475(11) 0.109(2) 0.0654(12) -0.0102(14) -0.0034(9) -0.0061(14)
C27 0.0454(9) 0.0779(15) 0.0528(9) 0.0051(11) 0.0116(7) -0.0080(10)
C28 0.0455(10) 0.0895(18) 0.0631(11) 0.0040(12) 0.0155(8) -0.0053(11)
C29 0.0419(10) 0.142(3) 0.0847(15) -0.0234(18) 0.0072(10) -0.0015(14)
C30 0.0468(10) 0.147(3) 0.0665(12) 0.0133(16) 0.0166(10) 0.0054(15)
C31 0.0385(8) 0.0545(12) 0.0476(9) -0.0061(9) 0.0053(7) -0.0012(8)
C32 0.0391(8) 0.0553(12) 0.0491(9) -0.0026(9) 0.0022(7) -0.0017(9)
C33 0.0467(9) 0.0756(15) 0.0526(10) -0.0037(10) 0.0110(8) -0.0095(11)
C34 0.0403(9) 0.0877(17) 0.0617(11) -0.0087(12) 0.0146(8) -0.0023(11)
C35 0.0406(9) 0.0687(14) 0.0569(10) -0.0132(10) 0.0064(7) 0.0006(9)
C36 0.0397(8) 0.0562(12) 0.0497(9) -0.0113(9) 0.0017(7) 0.0007(9)
C37 0.0484(10) 0.0569(13) 0.0566(10) -0.0031(10) 0.0028(8) -0.0013(9)
C38 0.0605(11) 0.0609(14) 0.0657(12) -0.0005(11) -0.0051(9) 0.0047(11)
C39 0.0568(12) 0.0718(17) 0.0782(14) -0.0063(13) -0.0073(10) 0.0190(12)
C40 0.0434(10) 0.0855(18) 0.0777(13) -0.0129(14) 0.0067(9) 0.0110(11)
C41 0.0528(10) 0.0549(12) 0.0770(13) 0.0035(11) 0.0051(9) -0.0033(10)
C42 0.0538(11) 0.0935(19) 0.0665(12) 0.0058(13) 0.0180(9) -0.0040(12)
C43 0.0573(11) 0.0829(18) 0.0804(14) 0.0030(13) 0.0304(10) -0.0046(12)
C44 0.0523(11) 0.0916(19) 0.0900(15) -0.0064(15) 0.0293(12) -0.0089(13)
C45 0.0628(14) 0.113(2) 0.123(2) 0.031(2) 0.0421(15) -0.0036(15)

loop_
_atom_type_symbol
_atom_type_description
_atom_type_scat_dispersion_real
_atom_type_scat_dispersion_imag
_atom_type_scat_source
C C 0.0181 0.0091 'International Tables Vol C Tables 4.2.6.8 and 6.1.1.4'
H H 0.0000 0.0000 'International Tables Vol C Tables 4.2.6.8 and 6.1.1.4'
N N 0.0311 0.0180 'International Tables Vol C Tables 4.2.6.8 and 6.1.1.4'
O O 0.0492 0.0322 'International Tables Vol C Tables 4.2.6.8 and 6.1.1.4'

loop_
_geom_angle_atom_site_label_1
_geom_angle_atom_site_label_2
_geom_angle_atom_site_label_3
_geom_angle
_geom_angle_site_symmetry_1
_geom_angle_site_symmetry_3
C2 O1 C21 112.89(15) . .
C12 O2 C22 114.62(15) . .
C32 O3 C41 112.69(13) . .
C2 C1 C6 119.15(15) . .
C2 C1 C11 120.86(15) . .
C6 C1 C11 119.99(14) . .
C1 C2 O1 120.03(14) . .
C1 C2 C3 121.74(16) . .
O1 C2 C3 118.17(15) . .
C4 C3 C2 118.27(15) . .
C4 C3 C23 124.07(16) . .
C2 C3 C23 117.59(17) . .
C3 C4 C5 122.00(16) . .
C3 C4 H4 119.0 . .
C5 C4 H4 119.0 . .
C4 C5 C10 121.31(16) . .
C4 C5 C6 119.39(17) . .
C10 C5 C6 119.27(16) . .
C7 C6 C5 117.50(17) . .
C7 C6 C1 123.43(15) . .
C5 C6 C1 119.03(15) . .
C8 C7 C6 121.28(17) . .
C8 C7 H7 119.4 . .
C6 C7 H7 119.4 . .
C7 C8 C9 121.28(19) . .
C7 C8 H8 119.4 . .
C9 C8 H8 119.4 . .
C10 C9 C8 119.3(2) . .
C10 C9 H9 120.4 . .
C8 C9 H9 120.4 . .
C9 C10 C5 121.38(17) . .
C9 C10 H10 119.3 . .
C5 C10 H10 119.3 . .
C12 C11 C16 119.53(15) . .
C12 C11 C1 121.21(16) . .
C16 C11 C1 119.26(15) . .
C11 C12 O2 120.71(15) . .
C11 C12 C13 121.48(16) . .
O2 C12 C13 117.70(16) . .
C14 C13 C12 118.17(17) . .
C14 C13 C27 123.89(16) . .
C12 C13 C27 117.94(17) . .
C13 C14 C15 122.31(16) . .
C13 C14 H14 118.8 . .
C15 C14 H14 118.8 . .
C14 C15 C20 121.51(17) . .
C14 C15 C16 119.21(17) . .
C20 C15 C16 119.28(18) . .
C17 C16 C15 117.59(17) . .
C17 C16 C11 123.36(16) . .
C15 C16 C11 119.02(17) . .
C18 C17 C16 121.34(18) . .
C18 C17 H17 119.3 . .
C16 C17 H17 119.3 . .
C17 C18 C19 120.7(2) . .
C17 C18 H18 119.6 . .
C19 C18 H18 119.6 . .
C20 C19 C18 120.0(2) . .
C20 C19 H19 120.0 . .
C18 C19 H19 120.0 . .
C19 C20 C15 121.04(18) . .
C19 C20 H20 119.5 . .
C15 C20 H20 119.5 . .
O1 C21 C22 111.37(15) . .
O1 C21 H21A 109.4 . .
C22 C21 H21A 109.4 . .
O1 C21 H21B 109.4 . .
C22 C21 H21B 109.4 . .
H21A C21 H21B 108.0 . .
O2 C22 C21 111.83(15) . .
O2 C22 H22A 109.3 . .
C21 C22 H22A 109.2 . .
O2 C22 H22B 109.2 . .
C21 C22 H22B 109.3 . .
H22A C22 H22B 107.9 . .
C24 C23 C3 129.7(2) . .
C24 C23 H23 115.1 . .
C3 C23 H23 115.1 . .
C23 C24 C25 119.9(2) . .
C23 C24 C26 127.1(2) . .
C25 C24 C26 113.00(18) . .
N1 C25 C24 177.5(3) . .
N2 C26 C24 174.8(2) . .
C28 C27 C13 128.60(19) . .
C28 C27 H27 115.7 . .
C13 C27 H27 115.7 . .
C27 C28 C29 125.0(2) . .
C27 C28 C30 120.5(2) . .
C29 C28 C30 114.33(19) . .
N3 C29 C28 178.5(4) . .
N4 C30 C28 179.4(3) . .
C32 C31 C36 119.12(16) . .
C32 C31 C31 119.63(13) . 2_657
C36 C31 C31 121.19(14) . 2_657
C31 C32 O3 120.93(16) . .
C31 C32 C33 122.11(19) . .
O3 C32 C33 116.96(18) . .
C34 C33 C32 119.0(2) . .
C34 C33 C42 123.53(18) . .
C32 C33 C42 117.4(2) . .
C33 C34 C35 121.05(17) . .
C33 C34 H34 119.5 . .
C35 C34 H34 119.5 . .
C34 C35 C40 121.75(19) . .
C34 C35 C36 119.53(19) . .
C40 C35 C36 118.7(2) . .
C37 C36 C35 118.07(18) . .
C37 C36 C31 122.83(17) . .
C35 C36 C31 119.04(19) . .
C38 C37 C36 120.8(2) . .
C38 C37 H37 119.6 . .
C36 C37 H37 119.6 . .
C37 C38 C39 121.0(2) . .
C37 C38 H38 119.5 . .
C39 C38 H38 119.5 . .
C40 C39 C38 120.2(2) . .
C40 C39 H39 119.9 . .
C38 C39 H39 119.9 . .
C39 C40 C35 121.1(2) . .
C39 C40 H40 119.5 . .
C35 C40 H40 119.5 . .
O3 C41 C41 110.60(13) . 2_657
O3 C41 H41A 109.5 . .
C41 C41 H41A 109.5 2_657 .
O3 C41 H41B 109.5 . .
C41 C41 H41B 109.5 2_657 .
H41A C41 H41B 108.1 . .
C43 C42 C33 126.8(2) . .
C43 C42 H42 116.6 . .
C33 C42 H42 116.6 . .
C42 C43 C44 122.7(2) . .
C42 C43 C45 120.9(2) . .
C44 C43 C45 116.2(2) . .
N5 C44 C43 177.6(3) . .
N6 C45 C43 179.1(4) . .

loop_
_geom_bond_atom_site_label_1
_geom_bond_atom_site_label_2
_geom_bond_distance
_geom_bond_site_symmetry_2
N1 C25 1.132(3) .
N2 C26 1.146(3) .
N3 C29 1.131(3) .
N4 C30 1.137(3) .
N5 C44 1.138(3) .
N6 C45 1.144(4) .
O1 C2 1.374(2) .
O1 C21 1.446(2) .
O2 C12 1.373(2) .
O2 C22 1.443(2) .
O3 C32 1.377(2) .
O3 C41 1.440(3) .
C1 C2 1.367(2) .
C1 C6 1.432(3) .
C1 C11 1.497(2) .
C2 C3 1.438(2) .
C3 C4 1.369(3) .
C3 C23 1.452(2) .
C4 C5 1.399(3) .
C4 H4 0.9300 .
C5 C10 1.412(3) .
C5 C6 1.426(2) .
C6 C7 1.410(3) .
C7 C8 1.358(3) .
C7 H7 0.9300 .
C8 C9 1.400(3) .
C8 H8 0.9300 .
C9 C10 1.355(3) .
C9 H9 0.9300 .
C10 H10 0.9300 .
C11 C12 1.370(2) .
C11 C16 1.432(3) .
C12 C13 1.439(2) .
C13 C14 1.370(3) .
C13 C27 1.451(3) .
C14 C15 1.401(3) .
C14 H14 0.9300 .
C15 C20 1.417(3) .
C15 C16 1.424(2) .
C16 C17 1.409(3) .
C17 C18 1.361(3) .
C17 H17 0.9300 .
C18 C19 1.400(3) .
C18 H18 0.9300 .
C19 C20 1.348(3) .
C19 H19 0.9300 .
C20 H20 0.9300 .
C21 C22 1.498(3) .
C21 H21A 0.9700 .
C21 H21B 0.9700 .
C22 H22A 0.9700 .
C22 H22B 0.9700 .
C23 C24 1.347(3) .
C23 H23 0.9300 .
C24 C25 1.435(3) .
C24 C26 1.437(4) .
C27 C28 1.345(3) .
C27 H27 0.9300 .
C28 C29 1.425(3) .
C28 C30 1.441(3) .
C31 C32 1.361(3) .
C31 C36 1.427(3) .
C31 C31 1.493(3) 2_657
C32 C33 1.420(2) .
C33 C34 1.369(3) .
C33 C42 1.461(3) .
C34 C35 1.403(3) .
C34 H34 0.9300 .
C35 C40 1.416(3) .
C35 C36 1.423(2) .
C36 C37 1.413(3) .
C37 C38 1.363(3) .
C37 H37 0.9300 .
C38 C39 1.386(3) .
C38 H38 0.9300 .
C39 C40 1.353(4) .
C39 H39 0.9300 .
C40 H40 0.9300 .
C41 C41 1.500(4) 2_657
C41 H41A 0.9700 .
C41 H41B 0.9700 .
C42 C43 1.331(3) .
C42 H42 0.9300 .
C43 C44 1.433(3) .
C43 C45 1.434(4) .
